data_4120836
loop_
_publ_author_name
'Alexander Schoedel'
'Wesley Boyette'
'Lukasz Wojtas'
'Mohamed Eddaoudi'
'Michael J. Zaworotko'

_publ_section_title
;
 A Family of Porous Lonsdaleite-e Networks Obtained through Pillaring of
 Decorated Kagom\'e Lattice Sheets
;
_journal_name_full 'Journal of the American Chemical Society'
_journal_page_first 14016
_journal_page_last 14019
_journal_paper_doi 10.1021/ja406030p
_journal_volume 135
_journal_year 2013
_chemical_formula_sum 'C87.5 H48 Cr3 N6 O48 Zn6'
_chemical_formula_weight 2499.54
_chemical_name_systematic
; 
 ? 
;
_space_group_IT_number 194
_symmetry_cell_setting hexagonal
_symmetry_space_group_name_Hall '-P 6c 2c'
_symmetry_space_group_name_H-M 'P 63/m m c'
_atom_sites_solution_hydrogens geom
_atom_sites_solution_primary direct
_atom_sites_solution_secondary difmap
_audit_creation_method SHELXL-97
_cell_angle_alpha 90.00
_cell_angle_beta 90.00
_cell_angle_gamma 120.00
_cell_formula_units_Z 2
_cell_length_a 19.2040(14)
_cell_length_b 19.2040(14)
_cell_length_c 35.998(3)
_cell_measurement_temperature 228(2)
_cell_volume 11497.2(15)
_computing_cell_refinement 'APEX2 (Bruker, 2010); SAINT (Bruker, 2009)'
_computing_data_collection 'APEX2 (Bruker, 2010)'
_computing_data_reduction 'SAINT (Bruker, 2009);XPREP(Sheldrick,2008)'
_computing_publication_material 'APEX2 (Bruker, 2010)'
_computing_structure_refinement 'SHELXL-97 (Sheldrick, 2008)'
_computing_structure_solution 'SHELXS-97 (Sheldrick, 2008)'
_diffrn_ambient_temperature 228(2)
_diffrn_measured_fraction_theta_full 0.991
_diffrn_measured_fraction_theta_max 0.969
_diffrn_measurement_device_type 'BRUKER SMART APEXII CCD'
_diffrn_measurement_method 'omega scans'
_diffrn_radiation_monochromator graphite
_diffrn_radiation_source 'fine-focus sealed tube'
_diffrn_radiation_type CuK\a
_diffrn_radiation_wavelength 1.54178
_diffrn_reflns_av_R_equivalents 0.0418
_diffrn_reflns_av_sigmaI/netI 0.0225
_diffrn_reflns_limit_h_max 22
_diffrn_reflns_limit_h_min -21
_diffrn_reflns_limit_k_max 11
_diffrn_reflns_limit_k_min -17
_diffrn_reflns_limit_l_max 43
_diffrn_reflns_limit_l_min -33
_diffrn_reflns_number 37114
_diffrn_reflns_theta_full 66.60
_diffrn_reflns_theta_max 68.73
_diffrn_reflns_theta_min 2.45
_exptl_absorpt_coefficient_mu 2.177
_exptl_absorpt_correction_T_max 0.8117
_exptl_absorpt_correction_T_min 0.6699
_exptl_absorpt_correction_type multi-scan
_exptl_absorpt_process_details 'SADABS; (Sheldrick, 2003)'
_exptl_crystal_colour green
_exptl_crystal_density_diffrn 0.722
_exptl_crystal_description plate
_exptl_crystal_F_000 2502
_exptl_crystal_size_max 0.20
_exptl_crystal_size_mid 0.20
_exptl_crystal_size_min 0.10
_refine_diff_density_max 0.389
_refine_diff_density_min -0.461
_refine_diff_density_rms 0.046
_refine_ls_extinction_method none
_refine_ls_goodness_of_fit_ref 1.045
_refine_ls_hydrogen_treatment constr
_refine_ls_matrix_type full
_refine_ls_number_parameters 155
_refine_ls_number_reflns 3845
_refine_ls_number_restraints 24
_refine_ls_restrained_S_all 1.063
_refine_ls_R_factor_all 0.0515
_refine_ls_R_factor_gt 0.0408
_refine_ls_shift/su_max 0.001
_refine_ls_shift/su_mean 0.000
_refine_ls_structure_factor_coef Fsqd
_refine_ls_weighting_details 'calc w=1/[\s^2^(Fo^2^)+(0.0745P)^2^+1.8504P] where P=(Fo^2^+2Fc^2^)/3'
_refine_ls_weighting_scheme calc
_refine_ls_wR_factor_gt 0.1187
_refine_ls_wR_factor_ref 0.1241
_reflns_number_gt 2917
_reflns_number_total 3845
_reflns_threshold_expression >2sigma(I)
_cod_data_source_file ja406030p_si_008.cif
_cod_data_source_block tp-PMBB-1-lon-e-OH
_cod_original_cell_volume 11497.1(14)
_cod_original_formula_sum 'C87.50 H48 Cr3 N6 O48 Zn6'
_cod_database_code 4120836

loop_
_symmetry_equiv_pos_as_xyz
'x, y, z'
'-y, x-y, z'
'-x+y, -x, z'
'-x, -y, z+1/2'
'y, -x+y, z+1/2'
'x-y, x, z+1/2'
'y, x, -z'
'x-y, -y, -z'
'-x, -x+y, -z'
'-y, -x, -z+1/2'
'-x+y, y, -z+1/2'
'x, x-y, -z+1/2'
'-x, -y, -z'
'y, -x+y, -z'
'x-y, x, -z'
'x, y, -z-1/2'
'-y, x-y, -z-1/2'
'-x+y, -x, -z-1/2'
'-y, -x, z'
'-x+y, y, z'
'x, x-y, z'
'y, x, z-1/2'
'x-y, -y, z-1/2'
'-x, -x+y, z-1/2'

loop_
_atom_site_label
_atom_site_type_symbol
_atom_site_fract_x
_atom_site_fract_y
_atom_site_fract_z
_atom_site_U_iso_or_equiv
_atom_site_adp_type
_atom_site_occupancy
_atom_site_symmetry_multiplicity
_atom_site_calc_flag
_atom_site_refinement_flags
_atom_site_disorder_group
Cr1 Cr 0.44834(5) 0.72417(2) 0.2500 0.0483(2) Uani 1 4 d S .
Zn1 Zn 0.476887(12) 0.523113(12) 0.465647(9) 0.05215(18) Uani 1 2 d S .
O1 O 0.3333 0.6667 0.2500 0.0449(12) Uani 1 12 d S .
O2 O 0.5699(2) 0.78494(11) 0.2500 0.0742(11) Uani 1 4 d S .
O11 O 0.51649(13) 0.63005(11) 0.49145(5) 0.0736(6) Uani 1 1 d . .
O12 O 0.55582(18) 0.59422(15) 0.54258(5) 0.0957(8) Uani 1 1 d . .
C11 C 0.5683(2) 0.7218(2) 0.54095(8) 0.0914(11) Uani 1 1 d D .
C12 C 0.5448(2) 0.64252(19) 0.52362(7) 0.0755(8) Uani 1 1 d . .
C13B C 0.5938(4) 0.7341(6) 0.5777(2) 0.114(3) Uani 0.50 1 d PDU 2
H13B H 0.6024 0.6961 0.5901 0.137 Uiso 0.50 1 calc PR 2
C14 C 0.5494(3) 0.77472(14) 0.52373(10) 0.0725(11) Uani 1 2 d S .
H14 H 0.5239 0.7620 0.5004 0.087 Uiso 1 2 calc SR .
O13B O 0.6327(10) 0.8164(5) 0.6319(4) 0.198(9) Uani 0.50 2 d SPD 2
H13A H 0.6618 0.7964 0.6355 0.297 Uiso 0.25 1 calc PR 2
C15B C 0.6064(9) 0.8032(4) 0.5958(4) 0.140(8) Uani 0.50 2 d SPD 2
O21 O 0.45739(10) 0.65909(11) 0.28989(4) 0.0613(5) Uani 1 1 d . .
N21 N 0.45580(8) 0.54420(8) 0.41286(6) 0.0540(7) Uani 1 2 d S .
C21 C 0.5066(2) 0.6088(2) 0.39518(8) 0.0978(12) Uani 1 1 d . .
H21 H 0.5543 0.6455 0.4074 0.117 Uiso 1 1 calc R .
C22 C 0.4946(2) 0.6266(2) 0.35937(8) 0.1018(13) Uani 1 1 d . .
H22 H 0.5329 0.6744 0.3477 0.122 Uiso 1 1 calc R .
C23 C 0.40664(10) 0.59336(10) 0.30366(7) 0.0547(8) Uani 1 2 d S .
C24 C 0.42643(10) 0.57357(10) 0.34146(7) 0.0558(9) Uani 1 2 d S .
O100 O 0.3333 0.6667 0.36075(16) 0.0979(17) Uani 1 6 d S .
C13A C 0.6214(5) 0.7501(6) 0.5716(2) 0.118(4) Uani 0.50 1 d PDU 1
H13C H 0.6387 0.7163 0.5819 0.142 Uiso 0.50 1 calc PR 1
C15A C 0.6487(9) 0.8244(4) 0.5870(4) 0.129(7) Uani 0.50 2 d SPD 1
O13A O 0.6979(10) 0.8489(5) 0.6171(4) 0.201(9) Uani 0.50 2 d SPD 1
H13D H 0.7301 0.8322 0.6155 0.301 Uiso 0.25 1 calc PR 1
C2 C 0.3169(6) 0.6831(6) 0.3892(5) 0.134(8) Uiso 0.33 2 d SP .
C1 C 0.6156(13) 0.8078(7) 0.2731(6) 0.102(6) Uiso 0.25 2 d SP .

loop_
_atom_site_aniso_label
_atom_site_aniso_U_11
_atom_site_aniso_U_22
_atom_site_aniso_U_33
_atom_site_aniso_U_23
_atom_site_aniso_U_13
_atom_site_aniso_U_12
Cr1 0.0634(5) 0.0649(4) 0.0162(3) 0.000 0.000 0.0317(3)
Zn1 0.0799(3) 0.0799(3) 0.0283(2) 0.00401(7) -0.00401(7) 0.0637(3)
O1 0.0573(19) 0.0573(19) 0.0203(18) 0.000 0.000 0.0286(10)
O2 0.065(2) 0.103(2) 0.0417(15) 0.000 0.000 0.0325(12)
O11 0.1169(16) 0.0675(12) 0.0619(10) -0.0030(8) -0.0132(10) 0.0652(12)
O12 0.178(2) 0.0974(16) 0.0570(10) 0.0028(10) -0.0089(12) 0.1029(18)
C11 0.151(3) 0.083(2) 0.0689(17) -0.0102(15) -0.0295(19) 0.080(2)
C12 0.118(3) 0.081(2) 0.0583(14) -0.0005(13) -0.0022(15) 0.073(2)
C13B 0.182(8) 0.098(6) 0.094(5) -0.006(5) -0.033(5) 0.093(6)
C14 0.114(3) 0.0625(16) 0.0584(18) -0.0066(10) -0.013(2) 0.0569(17)
O13B 0.34(2) 0.202(10) 0.100(8) -0.050(6) -0.100(11) 0.168(12)
C15B 0.26(2) 0.118(8) 0.087(8) -0.040(6) -0.080(12) 0.132(12)
O21 0.0704(11) 0.0842(12) 0.0288(6) 0.0135(7) -0.0014(7) 0.0382(10)
N21 0.0770(16) 0.0770(16) 0.0311(11) 0.0059(5) -0.0059(5) 0.0559(17)
C21 0.100(2) 0.098(2) 0.0603(16) 0.0245(16) -0.0314(16) 0.023(2)
C22 0.091(2) 0.114(3) 0.0598(16) 0.0369(17) -0.0202(15) 0.021(2)
C23 0.0774(19) 0.0774(19) 0.0247(12) 0.0022(6) -0.0022(6) 0.050(2)
C24 0.0747(18) 0.0747(18) 0.0313(13) 0.0034(7) -0.0034(7) 0.047(2)
O100 0.108(3) 0.108(3) 0.078(3) 0.000 0.000 0.0538(14)
C13A 0.162(7) 0.117(7) 0.102(6) -0.015(5) -0.051(5) 0.090(6)
C15A 0.182(17) 0.114(8) 0.113(12) -0.044(6) -0.088(11) 0.091(8)
O13A 0.33(2) 0.175(8) 0.148(13) -0.078(7) -0.155(14) 0.165(12)

loop_
_atom_type_symbol
_atom_type_description
_atom_type_scat_dispersion_real
_atom_type_scat_dispersion_imag
_atom_type_scat_source
C C 0.0181 0.0091 'International Tables Vol C Tables 4.2.6.8 and 6.1.1.4'
H H 0.0000 0.0000 'International Tables Vol C Tables 4.2.6.8 and 6.1.1.4'
Cr Cr -0.1635 2.4439 'International Tables Vol C Tables 4.2.6.8 and 6.1.1.4'
N N 0.0311 0.0180 'International Tables Vol C Tables 4.2.6.8 and 6.1.1.4'
O O 0.0492 0.0322 'International Tables Vol C Tables 4.2.6.8 and 6.1.1.4'
Zn Zn -1.5491 0.6778 'International Tables Vol C Tables 4.2.6.8 and 6.1.1.4'

loop_
_geom_angle_atom_site_label_1
_geom_angle_atom_site_label_2
_geom_angle_atom_site_label_3
_geom_angle
_geom_angle_site_symmetry_1
_geom_angle_site_symmetry_3
O1 Cr1 O21 94.38(5) . 16_556
O1 Cr1 O21 94.38(5) . 21_565
O21 Cr1 O21 171.23(11) 16_556 21_565
O1 Cr1 O21 94.38(5) . 12_565
O21 Cr1 O21 85.59(10) 16_556 12_565
O21 Cr1 O21 93.74(10) 21_565 12_565
O1 Cr1 O21 94.38(5) . .
O21 Cr1 O21 93.75(10) 16_556 .
O21 Cr1 O21 85.59(10) 21_565 .
O21 Cr1 O21 171.23(11) 12_565 .
O1 Cr1 O2 180.0 . .
O21 Cr1 O2 85.62(5) 16_556 .
O21 Cr1 O2 85.62(5) 21_565 .
O21 Cr1 O2 85.62(5) 12_565 .
O21 Cr1 O2 85.62(5) . .
O11 Zn1 O11 88.09(12) 19_665 .
O11 Zn1 N21 103.82(7) 19_665 .
O11 Zn1 N21 103.82(7) . .
O11 Zn1 O12 160.27(7) 19_665 7_556
O11 Zn1 O12 87.55(10) . 7_556
N21 Zn1 O12 95.91(8) . 7_556
O11 Zn1 O12 87.55(10) 19_665 13_666
O11 Zn1 O12 160.27(7) . 13_666
N21 Zn1 O12 95.91(8) . 13_666
O12 Zn1 O12 90.10(16) 7_556 13_666
O11 Zn1 Zn1 84.40(5) 19_665 13_666
O11 Zn1 Zn1 84.40(5) . 13_666
N21 Zn1 Zn1 168.40(8) . 13_666
O12 Zn1 Zn1 76.03(5) 7_556 13_666
O12 Zn1 Zn1 76.03(5) 13_666 13_666
Cr1 O1 Cr1 120.0 . 2_665
Cr1 O1 Cr1 120.0 . 3_565
Cr1 O1 Cr1 120.0 2_665 3_565
C1 O2 C1 95(2) . 16_556
C1 O2 Cr1 132.5(11) . .
C1 O2 Cr1 132.5(11) 16_556 .
C12 O11 Zn1 121.74(17) . .
C12 O12 Zn1 131.9(2) . 13_666
C14 C11 C13B 120.0(5) . .
C14 C11 C13A 118.1(6) . .
C14 C11 C12 120.4(3) . .
C13B C11 C12 118.2(5) . .
C13A C11 C12 120.7(5) . .
O11 C12 O12 125.5(3) . .
O11 C12 C11 117.6(2) . .
O12 C12 C11 116.9(2) . .
C15B C13B C11 119.3(11) . .
C15B C13B H13B 120.3 . .
C11 C13B H13B 120.3 . .
C11 C14 C11 119.7(4) 21_565 .
C11 C14 H14 120.1 21_565 .
C11 C14 H14 120.1 . .
C15B O13B H13A 109.5 . .
O13B C15B C13B 119.7(7) . .
O13B C15B C13B 119.7(7) . 21_565
C13B C15B C13B 120.7(14) . 21_565
C23 O21 Cr1 131.28(17) . .
C21 N21 C21 117.2(3) . 19_665
C21 N21 Zn1 121.39(15) . .
C21 N21 Zn1 121.39(15) 19_665 .
N21 C21 C22 123.7(3) . .
N21 C21 H21 118.2 . .
C22 C21 H21 118.2 . .
C24 C22 C21 118.4(3) . .
C24 C22 H22 120.8 . .
C21 C22 H22 120.8 . .
O21 C23 O21 127.2(3) . 19_665
O21 C23 C24 116.37(13) . .
O21 C23 C24 116.38(13) 19_665 .
C22 C24 C22 118.5(3) 19_665 .
C22 C24 C23 120.66(16) 19_665 .
C22 C24 C23 120.66(16) . .
C2 O100 C2 48.1(15) . 3_565
C2 O100 C2 48.1(15) . 2_665
C2 O100 C2 48.1(15) 3_565 2_665
C15A C13A C11 122.9(12) . .
C15A C13A H13C 118.5 . .
C11 C13A H13C 118.5 . .
O13A C15A C13A 121.6(8) . .
O13A C15A C13A 121.6(8) . 21_565
C13A C15A C13A 116.8(15) . 21_565
C15A O13A H13D 109.5 . .
C2 C2 C2 59.993(12) 3_565 2_665
C2 C2 O100 66.0(8) 3_565 .
C2 C2 O100 66.0(8) 2_665 .

loop_
_geom_bond_atom_site_label_1
_geom_bond_atom_site_label_2
_geom_bond_distance
_geom_bond_site_symmetry_2
Cr1 O1 1.9127(8) .
Cr1 O21 1.9675(15) 16_556
Cr1 O21 1.9676(15) 21_565
Cr1 O21 1.9676(15) 12_565
Cr1 O21 1.9676(15) .
Cr1 O2 2.021(4) .
Zn1 O11 2.0239(18) 19_665
Zn1 O11 2.0239(18) .
Zn1 N21 2.026(2) .
Zn1 O12 2.036(2) 7_556
Zn1 O12 2.036(2) 13_666
Zn1 Zn1 2.9123(7) 13_666
O1 Cr1 1.9127(8) 2_665
O1 Cr1 1.9127(8) 3_565
O2 C1 1.13(2) .
O2 C1 1.13(2) 16_556
O11 C12 1.251(3) .
O12 C12 1.252(3) .
O12 Zn1 2.036(2) 13_666
C11 C14 1.384(3) .
C11 C13B 1.388(8) .
C11 C13A 1.414(8) .
C11 C12 1.491(4) .
C13B C15B 1.387(8) .
C13B H13B 0.9400 .
C14 C11 1.384(3) 21_565
C14 H14 0.9400 .
O13B C15B 1.370(9) .
O13B H13A 0.8300 .
C15B C13B 1.387(8) 21_565
O21 C23 1.248(2) .
N21 C21 1.298(3) .
N21 C21 1.298(3) 19_665
C21 C22 1.382(3) .
C21 H21 0.9400 .
C22 C24 1.354(3) .
C22 H22 0.9400 .
C23 O21 1.248(2) 19_665
C23 C24 1.512(4) .
C24 C22 1.354(3) 19_665
O100 C2 1.159(17) .
O100 C2 1.160(17) 3_565
O100 C2 1.160(17) 2_665
C13A C15A 1.367(8) .
C13A H13C 0.9400 .
C15A O13A 1.358(9) .
C15A C13A 1.367(8) 21_565
O13A H13D 0.8300 .
C2 C2 0.94(3) 3_565
C2 C2 0.94(3) 2_665
C1 C1 1.66(4) 16_556

loop_
_platon_squeeze_void_nr
_platon_squeeze_void_average_x
_platon_squeeze_void_average_y
_platon_squeeze_void_average_z
_platon_squeeze_void_volume
_platon_squeeze_void_count_electrons
_platon_squeeze_void_content
1 -0.021 -0.015 -0.002 7708 1918 ' '
